data_4066917
loop_
_publ_author_name
'Liu, Fu-Chen'
'Lin, Yu-Liang'
'Yang, Pei-Shan'
'Lee, Gene-Hsian'
'Peng, Shie-Ming'

_publ_section_title
;
 [3+2] Cycloadditions of Molybdenum(II) Azide Complexes with Nitriles and
 an Alkyne
;
_journal_issue 19
_journal_name_full Organometallics
_journal_page_first 4282
_journal_paper_doi 10.1021/om1007083
_journal_volume 29
_journal_year 2010
_chemical_formula_sum 'C9 H16 Mo N6 O2'
_chemical_formula_weight 336.22
_chemical_name_systematic
; 
 ? 
;
_space_group_IT_number 58
_symmetry_cell_setting orthorhombic
_symmetry_space_group_name_Hall '-P 2 2n'
_symmetry_space_group_name_H-M 'P n n m'
_atom_sites_solution_hydrogens geom
_atom_sites_solution_primary direct
_atom_sites_solution_secondary difmap
_audit_creation_method SHELXL-97
_cell_angle_alpha 90.00
_cell_angle_beta 90.00
_cell_angle_gamma 90.00
_cell_formula_units_Z 4
_cell_length_a 15.1003(5)
_cell_length_b 11.6868(4)
_cell_length_c 7.3957(2)
_cell_measurement_reflns_used total
_cell_measurement_temperature 150(2)
_cell_measurement_theta_max 25.00
_cell_measurement_theta_min 1.00
_cell_volume 1305.15(7)
_computing_cell_refinement DENZO-SMN
_computing_data_collection 'NONIUS COLLECT'
_computing_data_reduction DENZO-SMN
_computing_molecular_graphics 'Bruker SHELXTL'
_computing_publication_material 'Bruker SHELXTL'
_computing_structure_refinement 'SHELXL-97 (Sheldrick, 1997)'
_computing_structure_solution 'SHELXS-97 (Sheldrick, 1990)'
_diffrn_ambient_temperature 150(2)
_diffrn_measured_fraction_theta_full 0.996
_diffrn_measured_fraction_theta_max 0.996
_diffrn_measurement_device_type 'NONIUS KapppaCCD'
_diffrn_measurement_method '\w scans'
_diffrn_radiation_monochromator graphite
_diffrn_radiation_source 'fine-focus sealed tube'
_diffrn_radiation_type MoK\a
_diffrn_radiation_wavelength 0.71073
_diffrn_reflns_av_R_equivalents 0.0507
_diffrn_reflns_av_sigmaI/netI 0.0448
_diffrn_reflns_limit_h_max 19
_diffrn_reflns_limit_h_min -17
_diffrn_reflns_limit_k_max 12
_diffrn_reflns_limit_k_min -15
_diffrn_reflns_limit_l_max 9
_diffrn_reflns_limit_l_min -9
_diffrn_reflns_number 6670
_diffrn_reflns_theta_full 27.49
_diffrn_reflns_theta_max 27.49
_diffrn_reflns_theta_min 2.20
_exptl_absorpt_coefficient_mu 1.010
_exptl_absorpt_correction_T_max 0.953
_exptl_absorpt_correction_T_min 0.848
_exptl_absorpt_correction_type multi-scan
_exptl_crystal_colour yellow
_exptl_crystal_density_diffrn 1.711
_exptl_crystal_density_meas ?
_exptl_crystal_density_method 'not measured'
_exptl_crystal_description plate
_exptl_crystal_F_000 680
_exptl_crystal_size_max 0.15
_exptl_crystal_size_mid 0.12
_exptl_crystal_size_min 0.05
_refine_diff_density_max 1.398
_refine_diff_density_min -2.196
_refine_diff_density_rms 0.207
_refine_ls_extinction_coef 0.0105(15)
_refine_ls_extinction_expression Fc^*^=kFc[1+0.001xFc^2^\l^3^/sin(2\q)]^-1/4^
_refine_ls_extinction_method SHELXL
_refine_ls_goodness_of_fit_ref 1.220
_refine_ls_hydrogen_treatment constr
_refine_ls_matrix_type full
_refine_ls_number_parameters 137
_refine_ls_number_reflns 1611
_refine_ls_number_restraints 0
_refine_ls_restrained_S_all 1.220
_refine_ls_R_factor_all 0.0973
_refine_ls_R_factor_gt 0.0857
_refine_ls_shift/su_max 0.001
_refine_ls_shift/su_mean 0.000
_refine_ls_structure_factor_coef Fsqd
_refine_ls_weighting_details 'calc w=1/[\s^2^(Fo^2^)+(0.0182P)^2^+32.3449P] where P=(Fo^2^+2Fc^2^)/3'
_refine_ls_weighting_scheme calc
_refine_ls_wR_factor_gt 0.2039
_refine_ls_wR_factor_ref 0.2084
_reflns_number_gt 1370
_reflns_number_total 1611
_reflns_threshold_expression >2sigma(I)
_cod_data_source_file om1007083_si_002.cif
_cod_data_source_block ic12625
_cod_depositor_comments
;
The following automatic conversions were performed:

'_symmetry_cell_setting' value 'Orthorhombic' changed to
'orthorhombic' according to
/home/saulius/struct/CIF-dictionaries/cif_core.dic dictionary named
'cif_core.dic' version 2.4.1 from 2010-06-29.

Automatic conversion script
Id: cif_fix_values 1715 2011-07-08 13:25:40Z adriana 

The following automatic conversions were performed:

'_exptl_crystal_density_meas' value 'not_measured' was changed to '?'
- the value is perceived as not measured.

Automatic conversion script
Id: cif_fix_values 3008 2015-01-20 13:52:24Z robertas 
;
_cod_original_sg_symbol_H-M Pnnm
_cod_database_code 4066917

loop_
_symmetry_equiv_pos_as_xyz
'x, y, z'
'-x, -y, z'
'-x+1/2, y+1/2, -z+1/2'
'x+1/2, -y+1/2, -z+1/2'
'-x, -y, -z'
'x, y, -z'
'x-1/2, -y-1/2, z-1/2'
'-x-1/2, y-1/2, z-1/2'

loop_
_atom_site_label
_atom_site_type_symbol
_atom_site_fract_x
_atom_site_fract_y
_atom_site_fract_z
_atom_site_U_iso_or_equiv
_atom_site_adp_type
_atom_site_occupancy
_atom_site_symmetry_multiplicity
_atom_site_calc_flag
_atom_site_refinement_flags
_atom_site_disorder_assembly
_atom_site_disorder_group
Mo Mo 0.16888(7) 0.30174(9) 0.0000 0.0252(4) Uani 1 2 d S . .
C1 C 0.0958(12) 0.3666(16) -0.174(3) 0.028(4) Uiso 0.50 1 d P A 1
O1 O 0.0535(10) 0.4154(13) -0.289(2) 0.046(4) Uani 0.50 1 d P A 1
C2 C 0.2017(10) 0.4637(15) 0.0000 0.048(4) Uani 1 2 d S A .
O2 O 0.2136(8) 0.5607(9) 0.0000 0.056(3) Uani 1 2 d S . .
C3 C 0.1271(15) 0.3780(19) 0.288(3) 0.042(5) Uani 0.50 1 d P . 2
H3A H 0.1699 0.3688 0.3885 0.051 Uiso 0.50 1 calc PR . 2
H3B H 0.0955 0.4522 0.2885 0.051 Uiso 0.50 1 calc PR . 2
C4 C 0.0777(14) 0.2801(16) 0.238(3) 0.035(5) Uani 0.50 1 d P . 2
H4A H 0.0770 0.2089 0.3128 0.042 Uiso 0.50 1 calc PR . 2
C5 C 0.0208(13) 0.2945(19) 0.078(3) 0.043(5) Uani 0.50 1 d P . 2
H5A H -0.0266 0.2382 0.1037 0.052 Uiso 0.50 1 calc PR . 2
H5B H -0.0067 0.3697 0.1037 0.052 Uiso 0.50 1 calc PR . 2
N5 N 0.2792(6) 0.2476(9) 0.1866(13) 0.049(2) Uani 1 1 d . . .
H5C H 0.2339 0.2871 0.1318 0.058 Uiso 1 1 calc R B 1
H5D H 0.2736 0.2314 0.3078 0.058 Uiso 1 1 calc R B 1
C6 C 0.3615(14) 0.245(2) 0.107(3) 0.042(5) Uani 0.50 1 d P . 1
H6A H 0.4036 0.2102 0.1875 0.051 Uiso 0.50 1 d PR . 1
H6B H 0.3818 0.3200 0.0759 0.051 Uiso 0.50 1 d PR . 1
C7 C 0.3509(12) 0.1731(19) -0.060(3) 0.035(5) Uani 0.50 1 d P . 1
H7A H 0.3273 0.0991 0.0000 0.042 Uiso 1 2 d SR . 1
H7B H 0.4061 0.1635 -0.1227 0.042 Uiso 0.50 1 d PR . 1
N1 N 0.1415(8) 0.1143(10) 0.0385(18) 0.022(3) Uiso 0.50 1 d P . 1
N2 N 0.1719(11) 0.0417(16) -0.099(2) 0.037(4) Uani 0.50 1 d P . 1
N3 N 0.1595(14) -0.0657(14) -0.045(2) 0.030(4) Uani 0.50 1 d P . 1
N4 N 0.1271(13) -0.0639(15) 0.129(3) 0.034(4) Uani 0.50 1 d P . 1
C8 C 0.1187(14) 0.0450(15) 0.166(3) 0.030(4) Uani 0.50 1 d P . 1
C9 C 0.0784(15) 0.0866(18) 0.336(3) 0.043(5) Uani 0.50 1 d P . 1
H9A H 0.0801 0.1705 0.3383 0.064 Uiso 0.50 1 calc PR . 1
H9B H 0.1118 0.0565 0.4393 0.064 Uiso 0.50 1 calc PR . 1
H9C H 0.0169 0.0606 0.3433 0.064 Uiso 0.50 1 calc PR . 1

loop_
_atom_site_aniso_label
_atom_site_aniso_U_11
_atom_site_aniso_U_22
_atom_site_aniso_U_33
_atom_site_aniso_U_23
_atom_site_aniso_U_13
_atom_site_aniso_U_12
Mo 0.0279(6) 0.0203(6) 0.0275(6) 0.000 0.000 -0.0007(5)
O1 0.045(8) 0.041(8) 0.052(10) 0.002(8) -0.001(8) 0.010(7)
C2 0.029(8) 0.044(9) 0.072(13) 0.000 0.000 -0.006(7)
O2 0.063(8) 0.020(5) 0.084(10) 0.000 0.000 -0.001(5)
C3 0.046(12) 0.044(12) 0.037(12) -0.013(11) 0.020(11) 0.003(10)
C4 0.047(11) 0.032(10) 0.028(10) -0.007(9) 0.008(9) -0.004(9)
C5 0.038(11) 0.045(11) 0.045(11) 0.019(11) 0.004(9) -0.003(9)
N5 0.043(5) 0.073(7) 0.030(5) 0.008(5) -0.017(4) -0.011(5)
C6 0.037(11) 0.043(12) 0.048(14) -0.005(12) -0.016(10) -0.001(9)
C7 0.027(9) 0.039(10) 0.039(12) 0.003(9) 0.008(7) 0.005(8)
N2 0.027(8) 0.060(11) 0.024(9) -0.002(8) 0.008(8) -0.002(8)
N3 0.055(11) 0.020(7) 0.016(13) 0.005(6) 0.001(7) 0.001(7)
N4 0.040(11) 0.030(9) 0.031(12) 0.003(9) 0.002(8) 0.002(7)
C8 0.040(11) 0.019(8) 0.031(10) 0.011(8) 0.010(10) -0.001(7)
C9 0.047(12) 0.031(10) 0.050(14) 0.003(11) 0.020(11) -0.001(9)

loop_
_atom_type_symbol
_atom_type_description
_atom_type_scat_dispersion_real
_atom_type_scat_dispersion_imag
_atom_type_scat_source
C C 0.0033 0.0016 'International Tables Vol C Tables 4.2.6.8 and 6.1.1.4'
H H 0.0000 0.0000 'International Tables Vol C Tables 4.2.6.8 and 6.1.1.4'
N N 0.0061 0.0033 'International Tables Vol C Tables 4.2.6.8 and 6.1.1.4'
O O 0.0106 0.0060 'International Tables Vol C Tables 4.2.6.8 and 6.1.1.4'
Mo Mo -1.6832 0.6857 'International Tables Vol C Tables 4.2.6.8 and 6.1.1.4'

loop_
_geom_angle_atom_site_label_1
_geom_angle_atom_site_label_2
_geom_angle_atom_site_label_3
_geom_angle
_geom_angle_site_symmetry_1
_geom_angle_site_symmetry_3
C1 Mo C1 87.6(13) 6 .
C1 Mo C2 75.8(7) 6 .
C1 Mo C2 75.8(7) . .
C1 Mo N1 101.6(7) 6 .
C1 Mo N1 112.1(7) . .
C2 Mo N1 171.7(4) . .
C1 Mo N1 112.1(7) 6 6
C1 Mo N1 101.6(7) . 6
C2 Mo N1 171.7(4) . 6
N1 Mo N1 14.5(7) . 6
C1 Mo C4 102.9(8) 6 6
C1 Mo C4 30.7(8) . 6
C2 Mo C4 105.3(6) . 6
N1 Mo C4 82.9(6) . 6
N1 Mo C4 71.3(6) 6 6
C1 Mo C4 30.7(8) 6 .
C1 Mo C4 102.9(8) . .
C2 Mo C4 105.3(6) . .
N1 Mo C4 71.3(6) . .
N1 Mo C4 82.9(6) 6 .
C4 Mo C4 103.0(11) 6 .
C1 Mo N5 97.5(7) 6 .
C1 Mo N5 168.0(6) . .
C2 Mo N5 94.8(5) . .
N1 Mo N5 77.6(4) . .
N1 Mo N5 86.6(4) 6 .
C4 Mo N5 154.2(6) 6 .
C4 Mo N5 86.7(6) . .
C1 Mo N5 168.0(6) 6 6
C1 Mo N5 97.5(7) . 6
C2 Mo N5 94.8(5) . 6
N1 Mo N5 86.6(4) . 6
N1 Mo N5 77.6(4) 6 6
C4 Mo N5 86.7(6) 6 6
C4 Mo N5 154.2(6) . 6
N5 Mo N5 75.5(5) . 6
C1 Mo C5 67.2(8) 6 6
C1 Mo C5 42.8(8) . 6
C2 Mo C5 106.3(7) . 6
N1 Mo C5 79.5(7) . 6
N1 Mo C5 75.8(6) 6 6
C4 Mo C5 37.6(7) 6 6
C4 Mo C5 66.4(8) . 6
N5 Mo C5 149.1(6) . 6
N5 Mo C5 123.5(6) 6 6
C1 Mo C5 42.8(8) 6 .
C1 Mo C5 67.2(8) . .
C2 Mo C5 106.3(7) . .
N1 Mo C5 75.8(6) . .
N1 Mo C5 79.5(7) 6 .
C4 Mo C5 66.4(8) 6 .
C4 Mo C5 37.6(7) . .
N5 Mo C5 123.5(6) . .
N5 Mo C5 149.1(6) 6 .
C5 Mo C5 28.9(11) 6 .
C1 Mo C3 107.9(9) 6 6
C1 Mo C3 22.4(8) . 6
C2 Mo C3 73.0(6) . 6
N1 Mo C3 115.3(6) . 6
N1 Mo C3 101.6(6) 6 6
C4 Mo C3 35.3(7) 6 6
C4 Mo C3 125.2(8) . 6
N5 Mo C3 147.6(6) . 6
N5 Mo C3 75.8(6) 6 6
C5 Mo C3 62.4(8) 6 6
C5 Mo C3 88.9(8) . 6
O1 C1 Mo 174.7(17) . .
O2 C2 Mo 174.3(14) . .
C4 C3 Mo 66.7(12) . .
C3 C4 C5 115.3(19) . .
C3 C4 Mo 78.0(12) . .
C5 C4 Mo 73.5(11) . .
C5 C5 C4 143.5(11) 6 .
C5 C5 Mo 75.5(5) 6 .
C4 C5 Mo 68.9(11) . .
C6 N5 C7 33.3(11) . 6
C6 N5 Mo 114.3(11) . .
C7 N5 Mo 106.4(8) 6 .
C7 C6 N5 91(2) 6 .
C7 C6 C7 33(2) 6 .
N5 C6 C7 105.7(16) . .
C7 C6 C6 68(2) 6 6
N5 C6 C6 115.4(10) . 6
C7 C6 C6 34.6(11) . 6
C7 C7 C6 112(2) 6 6
C7 C7 C6 34.6(11) 6 .
C6 C7 C6 77(3) 6 .
C7 C7 N5 123.9(8) 6 6
C6 C7 N5 55.3(19) 6 6
C6 C7 N5 103.8(14) . 6
N1 N1 N2 114.8(12) 6 6
N1 N1 C8 137.0(11) 6 .
N2 N1 C8 46.2(13) 6 .
N1 N1 N2 43.5(9) 6 .
N2 N1 N2 71.3(18) 6 .
C8 N1 N2 103.7(14) . .
N1 N1 C8 30.2(8) 6 6
N2 N1 C8 94.5(14) 6 6
C8 N1 C8 106.8(17) . 6
N2 N1 C8 32.6(9) . 6
N1 N1 Mo 82.7(3) 6 .
N2 N1 Mo 138.7(13) 6 .
C8 N1 Mo 138.9(12) . .
N2 N1 Mo 116.0(10) . .
C8 N1 Mo 112.2(9) 6 .
C8 N2 N1 79.7(18) 6 6
C8 N2 N3 94(2) 6 .
N1 N2 N3 124.5(17) 6 .
C8 N2 N1 94.4(18) 6 .
N1 N2 N1 21.6(11) 6 .
N3 N2 N1 108.0(14) . .
C8 N2 N4 63.3(17) 6 6
N1 N2 N4 123.4(17) 6 6
N3 N2 N4 33.1(9) . 6
N1 N2 N4 118.8(15) . 6
C8 N2 N2 121.7(16) 6 6
N1 N2 N2 65.2(12) 6 6
N3 N2 N2 72.6(10) . 6
N1 N2 N2 43.5(9) . 6
N4 N2 N2 98.9(11) 6 6
C8 N2 N3 106(2) 6 6
N1 N2 N3 106.6(15) 6 6
N3 N2 N3 22.6(11) . 6
N1 N2 N3 87.4(12) . 6
N4 N2 N3 52.4(11) 6 6
N2 N2 N3 50.0(8) 6 6
N3 N3 N4 142(2) 6 6
N3 N3 N2 107.4(10) 6 .
N4 N3 N2 80(2) 6 .
N3 N3 N4 20.9(12) 6 .
N4 N3 N4 121(3) 6 .
N2 N3 N4 108.4(17) . .
N3 N3 N2 50.0(8) 6 6
N4 N3 N2 124(3) 6 6
N2 N3 N2 57.4(15) . 6
N4 N3 N2 55.1(12) . 6
N3 N3 C8 122.0(9) 6 6
N4 N3 C8 48.5(19) 6 6
N2 N3 C8 34.0(10) . 6
N4 N3 C8 110.6(17) . 6
N2 N3 C8 78.6(11) 6 6
N3 N4 C8 105(3) 6 .
N3 N4 N3 17.6(13) 6 .
C8 N4 N3 104.3(18) . .
N3 N4 N2 67(2) 6 6
C8 N4 N2 40.2(11) . 6
N3 N4 N2 72.5(14) . 6
N2 C8 N1 54.2(15) 6 .
N2 C8 N4 77(2) 6 .
N1 C8 N4 115(2) . .
N2 C8 C9 144(2) 6 .
N1 C8 C9 121.7(16) . .
N4 C8 C9 122.6(18) . .
N2 C8 N3 51.7(17) 6 6
N1 C8 N3 89.8(15) . 6
N4 C8 N3 26.9(10) . 6
C9 C8 N3 148.4(16) . 6
N2 C8 N1 53.0(14) 6 6
N1 C8 N1 12.8(7) . 6
N4 C8 N1 104.4(17) . 6
C9 C8 N1 131.6(15) . 6
N3 C8 N1 79.9(12) 6 6

loop_
_geom_bond_atom_site_label_1
_geom_bond_atom_site_label_2
_geom_bond_distance
_geom_bond_site_symmetry_2
Mo C1 1.85(2) 6
Mo C1 1.85(2) .
Mo C2 1.957(17) .
Mo N1 2.247(12) .
Mo N1 2.247(12) 6
Mo C4 2.25(2) 6
Mo C4 2.25(2) .
Mo N5 2.254(9) .
Mo N5 2.254(9) 6
Mo C5 2.31(2) 6
Mo C5 2.31(2) .
Mo C3 2.39(2) 6
C1 O1 1.21(2) .
C2 O2 1.147(19) .
C3 C4 1.41(3) .
C4 C5 1.47(3) .
C5 C5 1.15(4) 6
N5 C6 1.38(2) .
N5 C7 1.67(2) 6
C6 C7 0.92(3) 6
C6 C7 1.50(3) .
C6 C6 1.58(5) 6
C7 C7 0.89(4) 6
C7 C6 0.92(3) 6
C7 N5 1.67(2) 6
N1 N1 0.57(3) 6
N1 N2 1.06(2) 6
N1 C8 1.29(2) .
N1 N2 1.40(2) .
N1 C8 1.75(2) 6
N2 C8 0.95(2) 6
N2 N1 1.06(2) 6
N2 N3 1.33(2) .
N2 N4 1.42(3) 6
N2 N2 1.46(3) 6
N2 N3 1.66(2) 6
N3 N3 0.67(3) 6
N3 N4 0.79(2) 6
N3 N4 1.38(3) .
N3 N2 1.66(2) 6
N3 C8 1.69(3) 6
N4 N3 0.79(2) 6
N4 C8 1.31(3) .
N4 N2 1.42(3) 6
C8 N2 0.95(2) 6
C8 C9 1.48(3) .
C8 N3 1.69(3) 6
C8 N1 1.75(2) 6
